data_2014822
loop_
_publ_author_name
'Orisaku, Keiko Komori'
'Hagiwara, Mieko'
'Ohgo, Yoshiki'
'Arai, Yoshifusa'
'Ohgo, Yoshiaki'

_publ_section_title
;[(<i>S</i>)-1-Carbamoylethyl]bis(dimethylglyoximato-\k^2^<i>N</i>,<i>N</i>')[(<i>S</i>)-1-phenylethylamine]cobalt(III)
 and
 bis(dimethylglyoximato-\k^2^<i>N</i>,<i>N</i>')[(<i>R</i>)-1-(<i>N</i>-methylcarbamoyl)ethyl][(<i>R</i>)-1-phenylethylamine]cobalt(III)
 monohydrate
;
_journal_issue 4
_journal_name_full 'Acta Crystallographica Section C'
_journal_page_first m190
_journal_page_last m193
_journal_paper_doi 10.1107/S0108270105004725
_journal_volume 61
_journal_year 2005
_chemical_formula_iupac '[Co (C3 H6 N O) (C4 H7 N2 O2)2 (C8 H11 N)]'
_chemical_formula_moiety 'C19 H31 Co N6 O5'
_chemical_formula_sum 'C19 H31 Co N6 O5'
_chemical_formula_weight 482.43
_chemical_name_common cobaloxime
_chemical_name_systematic
;
[(S)-1-Carbamoylethyl]bis(dimethylglyoximato-\k^2^N,N')[(S)-1-
phenylethylamine]cobalt(III)
;
_space_group_IT_number 4
_symmetry_cell_setting monoclinic
_symmetry_space_group_name_Hall 'P 2yb'
_symmetry_space_group_name_H-M 'P 1 21 1'
_atom_sites_solution_hydrogens geom
_atom_sites_solution_primary direct
_atom_sites_solution_secondary difmap
_audit_creation_method SHELXL97
_cell_angle_alpha 90.00
_cell_angle_beta 93.29(2)
_cell_angle_gamma 90.00
_cell_formula_units_Z 2
_cell_length_a 8.743(2)
_cell_length_b 14.696(3)
_cell_length_c 8.565(3)
_cell_measurement_reflns_used 25
_cell_measurement_temperature 223
_cell_measurement_theta_max 14.9
_cell_measurement_theta_min 12.6
_cell_volume 1098.7(5)
_computing_cell_refinement 'MSC/AFC Diffractometer Control Software'
_computing_data_collection
;
MSC/AFC Diffractometer Control Software (Molecular Structure Corporation,
1992)
;
_computing_data_reduction 'TEXSAN (Molecular Structure Corporation, 1992)'
_computing_molecular_graphics 'SV (Nemoto & Ohashi, 1993) and ORTEP (Johnson, 1965)'
_computing_publication_material SHELXL97
_computing_structure_refinement 'SHELXL97 (Sheldrick, 1997)'
_computing_structure_solution 'MULTAN88 (Debaerdemaeker, 1988)'
_diffrn_ambient_temperature 223
_diffrn_measured_fraction_theta_full 0.999
_diffrn_measured_fraction_theta_max 0.999
_diffrn_measurement_device_type 'Rigaku AFC-7R'
_diffrn_measurement_method \w/2\q
_diffrn_radiation_monochromator graphite
_diffrn_radiation_source 'rotating anode'
_diffrn_radiation_type MoK\a
_diffrn_radiation_wavelength 0.71069
_diffrn_reflns_av_R_equivalents 0.0267
_diffrn_reflns_av_sigmaI/netI 0.0341
_diffrn_reflns_limit_h_max 11
_diffrn_reflns_limit_h_min -6
_diffrn_reflns_limit_k_max 19
_diffrn_reflns_limit_k_min 0
_diffrn_reflns_limit_l_max 11
_diffrn_reflns_limit_l_min -11
_diffrn_reflns_number 3200
_diffrn_reflns_theta_full 27.49
_diffrn_reflns_theta_max 27.49
_diffrn_reflns_theta_min 2.71
_diffrn_standards_decay_% 0.68
_diffrn_standards_interval_count 100
_diffrn_standards_interval_time 50
_diffrn_standards_number 3
_exptl_absorpt_coefficient_mu 0.824
_exptl_absorpt_correction_T_max 0.869
_exptl_absorpt_correction_T_min 0.789
_exptl_absorpt_correction_type '\y scan'
_exptl_absorpt_process_details '(North <i>et al.</i>, 1968)'
_exptl_crystal_colour red
_exptl_crystal_density_diffrn 1.458
_exptl_crystal_density_meas ?
_exptl_crystal_density_method 'not measured'
_exptl_crystal_description needle
_exptl_crystal_F_000 508
_exptl_crystal_size_max 0.230
_exptl_crystal_size_mid 0.180
_exptl_crystal_size_min 0.170
_refine_diff_density_max 0.223
_refine_diff_density_min -0.225
_refine_ls_abs_structure_details 'Flack (1983), with how many Friedel pairs'
_refine_ls_abs_structure_Flack -0.004(14)
_refine_ls_extinction_method none
_refine_ls_goodness_of_fit_ref 1.211
_refine_ls_hydrogen_treatment mixed
_refine_ls_matrix_type full
_refine_ls_number_parameters 299
_refine_ls_number_reflns 2624
_refine_ls_number_restraints 1
_refine_ls_restrained_S_all 1.210
_refine_ls_R_factor_all 0.0318
_refine_ls_R_factor_gt 0.0246
_refine_ls_shift/su_max 0.000
_refine_ls_shift/su_mean 0.000
_refine_ls_structure_factor_coef Fsqd
_refine_ls_weighting_details 'calc w = 1/[\s^2^(Fo^2^)+(0.0308P)^2^] where P=(Fo^2^+2Fc^2^)/3'
_refine_ls_weighting_scheme calc
_refine_ls_wR_factor_gt 0.0630
_refine_ls_wR_factor_ref 0.0658
_reflns_number_gt 2404
_reflns_number_total 2624
_reflns_threshold_expression I>2\s(I)
_cod_data_source_file gd1367.cif
_cod_data_source_block I
_cod_depositor_comments
;
The following automatic conversions were performed:

'_exptl_crystal_density_meas' value 'not measured' was changed to '?'
- the value is perceived as not measured.

Automatic conversion script
Id: cif_fix_values 3008 2015-01-20 13:52:24Z robertas 
;
_cod_original_sg_symbol_Hall P2yb
_cod_original_sg_symbol_H-M 'P 21'
_cod_database_code 2014822
_cod_database_fobs_code 2014822

loop_
_symmetry_equiv_pos_as_xyz
'x, y, z'
'-x, y+1/2, -z'

loop_
_atom_site_label
_atom_site_fract_x
_atom_site_fract_y
_atom_site_fract_z
_atom_site_U_iso_or_equiv
_atom_site_adp_type
_atom_site_calc_flag
_atom_site_refinement_flags
_atom_site_occupancy
_atom_site_disorder_assembly
_atom_site_disorder_group
_atom_site_type_symbol
Co1 0.61819(4) 0.86456(2) 0.12322(4) 0.01723(9) Uani d . 1 . . Co
O1 0.3405(2) 0.95407(15) 0.0257(2) 0.0271(4) Uani d . 1 . . O
O2 0.7967(2) 0.74302(16) -0.0571(3) 0.0341(5) Uani d . 1 . . O
H2 0.8510 0.7507 0.0245 0.051 Uiso calc R 1 . . H
O3 0.8951(2) 0.77424(15) 0.2194(3) 0.0319(5) Uani d . 1 . . O
O4 0.4512(2) 0.99594(15) 0.2924(3) 0.0305(5) Uani d . 1 . . O
H4 0.4026 0.9929 0.2064 0.046 Uiso calc R 1 . . H
O5 0.4061(3) 0.64932(15) 0.0388(3) 0.0341(5) Uani d . 1 . . O
N1 0.4449(3) 0.89254(15) -0.0103(3) 0.0210(5) Uani d . 1 . . N
N2 0.6636(3) 0.79086(15) -0.0487(3) 0.0224(5) Uani d . 1 . . N
N3 0.7875(3) 0.83271(17) 0.2599(3) 0.0231(5) Uani d . 1 . . N
N4 0.5724(3) 0.93830(16) 0.2935(3) 0.0219(5) Uani d . 1 . . N
N5 0.7316(3) 0.97004(16) 0.0171(3) 0.0204(4) Uani d . 1 . . N
H5A 0.7149 0.9620 -0.0878 0.024 Uiso calc R 1 . . H
H5B 0.6820 1.0221 0.0414 0.024 Uiso calc R 1 . . H
N6 0.6284(3) 0.62084(19) 0.1761(4) 0.0336(6) Uani d . 1 . . N
H6D 0.693(5) 0.651(3) 0.228(5) 0.051(13) Uiso d . 1 . . H
H6E 0.643(5) 0.570(4) 0.115(5) 0.067(15) Uiso d . 1 . . H
C1 0.4327(3) 0.84861(19) -0.1424(3) 0.0252(7) Uani d . 1 . . C
C2 0.5623(3) 0.7880(2) -0.1649(3) 0.0253(6) Uani d . 1 . . C
C3 0.7924(3) 0.8704(3) 0.3982(3) 0.0259(5) Uani d . 1 . . C
C4 0.6636(3) 0.9328(2) 0.4177(3) 0.0243(5) Uani d . 1 . . C
C5 0.2974(4) 0.8593(3) -0.2565(4) 0.0419(8) Uani d . 1 . . C
H5C 0.2223 0.8988 -0.2120 0.063 Uiso calc R 1 . . H
H5D 0.2518 0.8002 -0.2786 0.063 Uiso calc R 1 . . H
H5E 0.3303 0.8859 -0.3526 0.063 Uiso calc R 1 . . H
C6 0.5761(4) 0.7291(2) -0.3049(4) 0.0398(8) Uani d . 1 . . C
H6A 0.6804 0.7068 -0.3075 0.060 Uiso calc R 1 . . H
H6B 0.5504 0.7641 -0.3988 0.060 Uiso calc R 1 . . H
H6C 0.5065 0.6779 -0.2997 0.060 Uiso calc R 1 . . H
C7 0.9182(4) 0.8545(3) 0.5213(4) 0.0370(8) Uani d . 1 . . C
H7A 1.0093 0.8337 0.4725 0.056 Uiso calc R 1 . . H
H7B 0.8861 0.8087 0.5941 0.056 Uiso calc R 1 . . H
H7C 0.9407 0.9108 0.5771 0.056 Uiso calc R 1 . . H
C8 0.6414(4) 0.9862(2) 0.5636(3) 0.0380(8) Uani d . 1 . . C
H8A 0.5498 1.0232 0.5492 0.057 Uiso calc R 1 . . H
H8B 0.7294 1.0252 0.5858 0.057 Uiso calc R 1 . . H
H8C 0.6304 0.9447 0.6504 0.057 Uiso calc R 1 . . H
C9 0.4943(3) 0.76118(19) 0.2266(3) 0.0224(5) Uani d . 1 . . C
H9 0.5448 0.7505 0.3314 0.027 Uiso calc R 1 . . H
C10 0.5059(3) 0.67391(19) 0.1379(3) 0.0234(5) Uani d . 1 . . C
C11 0.3274(3) 0.7848(2) 0.2526(4) 0.0335(7) Uani d . 1 . . C
H11A 0.3234 0.8405 0.3132 0.050 Uiso calc R 1 . . H
H11B 0.2809 0.7357 0.3088 0.050 Uiso calc R 1 . . H
H11C 0.2719 0.7934 0.1524 0.050 Uiso calc R 1 . . H
C12 0.8995(3) 0.98892(19) 0.0453(3) 0.0233(5) Uani d . 1 . . C
H12 0.9545 0.9301 0.0439 0.028 Uiso calc R 1 . . H
C13 0.9367(3) 1.03343(19) 0.2019(3) 0.0225(5) Uani d . 1 . . C
C14 0.8454(3) 1.1009(2) 0.2623(3) 0.0293(6) Uani d . 1 . . C
H14 0.7545 1.1188 0.2068 0.035 Uiso calc R 1 . . H
C15 0.8879(4) 1.1416(2) 0.4038(4) 0.0352(7) Uani d . 1 . . C
H15 0.8237 1.1858 0.4452 0.042 Uiso calc R 1 . . H
C16 1.0243(4) 1.1182(3) 0.4855(4) 0.0349(8) Uani d . 1 . . C
H16 1.0524 1.1463 0.5816 0.042 Uiso calc R 1 . . H
C17 1.1172(4) 1.0538(2) 0.4245(4) 0.0367(7) Uani d . 1 . . C
H17 1.2106 1.0383 0.4776 0.044 Uiso calc R 1 . . H
C18 1.0728(3) 1.0111(2) 0.2829(3) 0.0290(6) Uani d . 1 . . C
H18 1.1366 0.9665 0.2423 0.035 Uiso calc R 1 . . H
C19 0.9574(4) 1.0485(3) -0.0862(3) 0.0363(7) Uani d . 1 . . C
H19A 0.9412 1.0171 -0.1854 0.054 Uiso calc R 1 . . H
H19B 1.0658 1.0605 -0.0661 0.054 Uiso calc R 1 . . H
H19C 0.9016 1.1056 -0.0902 0.054 Uiso calc R 1 . . H

loop_
_atom_site_aniso_label
_atom_site_aniso_U_11
_atom_site_aniso_U_22
_atom_site_aniso_U_33
_atom_site_aniso_U_12
_atom_site_aniso_U_13
_atom_site_aniso_U_23
Co1 0.02021(15) 0.01547(14) 0.01575(14) 0.00054(15) -0.00113(10) -0.00037(13)
O1 0.0223(9) 0.0268(11) 0.0318(10) 0.0049(8) -0.0024(8) 0.0025(8)
O2 0.0336(11) 0.0317(12) 0.0378(12) 0.0095(10) 0.0078(9) -0.0055(10)
O3 0.0268(10) 0.0277(11) 0.0404(12) 0.0101(9) -0.0049(9) 0.0021(9)
O4 0.0279(10) 0.0310(12) 0.0325(11) 0.0093(9) 0.0004(9) -0.0061(9)
O5 0.0360(12) 0.0285(11) 0.0365(12) -0.0066(9) -0.0090(9) -0.0054(9)
N1 0.0241(10) 0.0178(11) 0.0210(10) -0.0022(8) 0.0000(8) 0.0028(8)
N2 0.0293(12) 0.0172(11) 0.0210(11) 0.0006(9) 0.0056(9) -0.0005(9)
N3 0.0221(11) 0.0186(10) 0.0280(12) 0.0014(9) -0.0020(9) 0.0024(9)
N4 0.0240(11) 0.0203(11) 0.0215(11) -0.0004(9) 0.0008(8) -0.0016(9)
N5 0.0220(10) 0.0176(10) 0.0212(11) -0.0025(9) -0.0019(9) 0.0005(9)
N6 0.0376(14) 0.0234(13) 0.0391(15) 0.0028(11) -0.0037(12) -0.0011(11)
C1 0.0321(13) 0.0232(19) 0.0196(12) -0.0071(11) -0.0054(10) 0.0026(10)
C2 0.0362(15) 0.0210(14) 0.0188(12) -0.0080(12) 0.0029(11) -0.0013(10)
C3 0.0318(12) 0.0229(13) 0.0223(11) -0.0043(15) -0.0058(9) 0.0035(14)
C4 0.0327(14) 0.0235(13) 0.0166(11) -0.0066(12) -0.0005(10) -0.0005(10)
C5 0.0457(17) 0.045(2) 0.0327(15) -0.001(2) -0.0192(12) 0.0008(19)
C6 0.060(2) 0.0346(18) 0.0248(15) -0.0071(16) 0.0065(14) -0.0118(13)
C7 0.0427(16) 0.0307(19) 0.0356(15) -0.0060(16) -0.0160(12) 0.0048(15)
C8 0.053(2) 0.041(2) 0.0201(14) -0.0085(16) 0.0027(13) -0.0089(13)
C9 0.0276(13) 0.0198(13) 0.0197(12) -0.0033(11) 0.0000(10) 0.0012(10)
C10 0.0270(13) 0.0186(12) 0.0248(12) -0.0041(11) 0.0022(10) 0.0045(10)
C11 0.0314(15) 0.0307(16) 0.0396(16) -0.0023(13) 0.0133(13) 0.0040(13)
C12 0.0220(12) 0.0229(14) 0.0252(13) 0.0014(10) 0.0022(10) -0.0016(10)
C13 0.0208(12) 0.0218(13) 0.0248(13) -0.0033(10) 0.0010(10) 0.0005(10)
C14 0.0286(14) 0.0258(15) 0.0327(15) 0.0041(12) -0.0048(12) -0.0050(12)
C15 0.0414(17) 0.0274(15) 0.0365(16) 0.0024(13) -0.0015(13) -0.0071(13)
C16 0.046(2) 0.0319(15) 0.0254(15) -0.0088(15) -0.0075(14) 0.0002(12)
C17 0.0321(15) 0.0403(18) 0.0358(16) -0.0049(14) -0.0134(12) 0.0049(14)
C18 0.0231(13) 0.0315(15) 0.0319(14) -0.0002(12) -0.0024(11) 0.0003(12)
C19 0.0323(15) 0.0474(19) 0.0293(14) -0.0093(14) 0.0039(12) 0.0002(14)

loop_
_atom_type_symbol
_atom_type_description
_atom_type_scat_dispersion_real
_atom_type_scat_dispersion_imag
_atom_type_scat_source
C C 0.0033 0.0016 'International Tables Vol C Tables 4.2.6.8 and 6.1.1.4'
H H 0.0000 0.0000 'International Tables Vol C Tables 4.2.6.8 and 6.1.1.4'
N N 0.0061 0.0033 'International Tables Vol C Tables 4.2.6.8 and 6.1.1.4'
O O 0.0106 0.0060 'International Tables Vol C Tables 4.2.6.8 and 6.1.1.4'
Co Co 0.3494 0.9721 'International Tables Vol C Tables 4.2.6.8 and 6.1.1.4'

loop_
_geom_angle_atom_site_label_1
_geom_angle_atom_site_label_2
_geom_angle_atom_site_label_3
_geom_angle
_geom_angle_publ_flag
N4 Co1 N2 179.70(10) ?
N4 Co1 N1 98.40(10) ?
N2 Co1 N1 81.40(10) ?
N4 Co1 N3 81.70(10) ?
N2 Co1 N3 98.60(10) ?
N1 Co1 N3 177.80(10) ?
N4 Co1 N5 92.20(10) ?
N2 Co1 N5 87.70(10) ?
N1 Co1 N5 87.64(9) ?
N3 Co1 N5 94.50(10) ?
N4 Co1 C9 87.20(10) ?
N2 Co1 C9 92.90(10) ?
N1 Co1 C9 89.90(10) ?
N3 Co1 C9 88.00(10) ?
N5 Co1 C9 177.30(10) yes
N2 O2 H2 109.5 ?
N4 O4 H4 109.5 ?
C1 N1 O1 121.0(2) ?
C1 N1 Co1 116.2(2) ?
O1 N1 Co1 122.9(2) ?
C2 N2 O2 119.3(2) ?
C2 N2 Co1 117.0(2) ?
O2 N2 Co1 123.7(2) ?
C3 N3 O3 121.4(2) ?
C3 N3 Co1 116.1(2) ?
O3 N3 Co1 122.4(2) ?
C4 N4 O4 119.3(2) ?
C4 N4 Co1 116.9(2) ?
O4 N4 Co1 123.8(2) ?
C12 N5 Co1 123.7(2) ?
C12 N5 H5A 106.4 ?
Co1 N5 H5A 106.4 ?
C12 N5 H5B 106.4 ?
Co1 N5 H5B 106.4 ?
H5A N5 H5B 106.5 ?
C10 N6 H6D 109(3) ?
C10 N6 H6E 118(3) ?
H6D N6 H6E 128(4) ?
N1 C1 C2 113.0(2) ?
N1 C1 C5 122.4(3) ?
C2 C1 C5 124.5(3) ?
N2 C2 C1 112.3(2) ?
N2 C2 C6 123.7(3) ?
C1 C2 C6 124.0(3) ?
N3 C3 C4 112.5(2) ?
N3 C3 C7 123.8(3) ?
C4 C3 C7 123.7(3) ?
N4 C4 C3 112.7(2) ?
N4 C4 C8 123.3(3) ?
C3 C4 C8 124.0(2) ?
C1 C5 H5C 109.5 ?
C1 C5 H5D 109.5 ?
H5C C5 H5D 109.5 ?
C1 C5 H5E 109.5 ?
H5C C5 H5E 109.5 ?
H5D C5 H5E 109.5 ?
C2 C6 H6A 109.5 ?
C2 C6 H6B 109.5 ?
H6A C6 H6B 109.5 ?
C2 C6 H6C 109.5 ?
H6A C6 H6C 109.5 ?
H6B C6 H6C 109.5 ?
C3 C7 H7A 109.5 ?
C3 C7 H7B 109.5 ?
H7A C7 H7B 109.5 ?
C3 C7 H7C 109.5 ?
H7A C7 H7C 109.5 ?
H7B C7 H7C 109.5 ?
C4 C8 H8A 109.5 ?
C4 C8 H8B 109.5 ?
H8A C8 H8B 109.5 ?
C4 C8 H8C 109.5 ?
H8A C8 H8C 109.5 ?
H8B C8 H8C 109.5 ?
C10 C9 C11 111.2(2) yes
C10 C9 Co1 110.8(2) yes
C11 C9 Co1 114.7(2) yes
C10 C9 H9 106.5 ?
C11 C9 H9 106.5 ?
Co1 C9 H9 106.5 ?
O5 C10 N6 121.1(3) yes
O5 C10 C9 122.2(3) yes
N6 C10 C9 116.6(3) yes
C9 C11 H11A 109.5 ?
C9 C11 H11B 109.5 ?
H11A C11 H11B 109.5 ?
C9 C11 H11C 109.5 ?
H11A C11 H11C 109.5 ?
H11B C11 H11C 109.5 ?
N5 C12 C13 112.4(2) ?
N5 C12 C19 110.4(2) ?
C13 C12 C19 109.9(2) ?
N5 C12 H12 108.0 ?
C13 C12 H12 108.0 ?
C19 C12 H12 108.0 ?
C18 C13 C14 118.6(3) ?
C18 C13 C12 118.6(3) ?
C14 C13 C12 122.7(2) ?
C15 C14 C13 120.2(3) ?
C15 C14 H14 119.9 ?
C13 C14 H14 119.9 ?
C14 C15 C16 120.9(3) ?
C14 C15 H15 119.6 ?
C16 C15 H15 119.6 ?
C17 C16 C15 119.2(3) ?
C17 C16 H16 120.4 ?
C15 C16 H16 120.4 ?
C16 C17 C18 120.0(3) ?
C16 C17 H17 120.0 ?
C18 C17 H17 120.0 ?
C13 C18 C17 121.1(3) ?
C13 C18 H18 119.5 ?
C17 C18 H18 119.5 ?
C12 C19 H19A 109.5 ?
C12 C19 H19B 109.5 ?
H19A C19 H19B 109.5 ?
C12 C19 H19C 109.5 ?
H19A C19 H19C 109.5 ?
H19B C19 H19C 109.5 ?

loop_
_geom_bond_atom_site_label_1
_geom_bond_atom_site_label_2
_geom_bond_site_symmetry_2
_geom_bond_distance
_geom_bond_publ_flag
Co1 N4 . 1.879(2) yes
Co1 N2 . 1.888(2) yes
Co1 N1 . 1.890(2) yes
Co1 N3 . 1.892(2) yes
Co1 N5 . 2.077(2) yes
Co1 C9 . 2.092(3) yes
O1 N1 . 1.334(3) ?
O2 N2 . 1.365(3) ?
O2 H2 . 0.8300 ?
O3 N3 . 1.334(3) ?
O4 N4 . 1.356(3) ?
O4 H4 . 0.8300 ?
O5 C10 . 1.236(3) yes
N1 C1 . 1.301(4) ?
N2 C2 . 1.294(4) ?
N3 C3 . 1.306(4) ?
N4 C4 . 1.294(3) ?
N5 C12 . 1.500(3) ?
N5 H5A . 0.9100 ?
N5 H5B . 0.9100 ?
N6 C10 . 1.350(4) yes
N6 H6D . 0.83(5) ?
N6 H6E . 0.92(5) ?
C1 C2 . 1.463(4) ?
C1 C5 . 1.499(4) ?
C2 C6 . 1.490(4) ?
C3 C4 . 1.469(5) ?
C3 C7 . 1.498(4) ?
C4 C8 . 1.498(4) ?
C5 H5C . 0.9700 ?
C5 H5D . 0.9700 ?
C5 H5E . 0.9700 ?
C6 H6A . 0.9700 ?
C6 H6B . 0.9700 ?
C6 H6C . 0.9700 ?
C7 H7A . 0.9700 ?
C7 H7B . 0.9700 ?
C7 H7C . 0.9700 ?
C8 H8A . 0.9700 ?
C8 H8B . 0.9700 ?
C8 H8C . 0.9700 ?
C9 C10 . 1.497(4) yes
C9 C11 . 1.529(4) yes
C9 H9 . 0.9900 ?
C11 H11A . 0.9700 ?
C11 H11B . 0.9700 ?
C11 H11C . 0.9700 ?
C12 C13 . 1.511(4) ?
C12 C19 . 1.535(4) ?
C12 H12 . 0.9900 ?
C13 C18 . 1.382(4) ?
C13 C14 . 1.391(4) ?
C14 C15 . 1.383(4) ?
C14 H14 . 0.9400 ?
C15 C16 . 1.391(5) ?
C15 H15 . 0.9400 ?
C16 C17 . 1.371(5) ?
C16 H16 . 0.9400 ?
C17 C18 . 1.400(4) ?
C17 H17 . 0.9400 ?
C18 H18 . 0.9400 ?
C19 H19A . 0.9700 ?
C19 H19B . 0.9700 ?
C19 H19C . 0.9700 ?

loop_
_geom_hbond_atom_site_label_D
_geom_hbond_atom_site_label_H
_geom_hbond_atom_site_label_A
_geom_hbond_site_symmetry_A
_geom_hbond_distance_DH
_geom_hbond_distance_HA
_geom_hbond_distance_DA
_geom_hbond_angle_DHA
O2 H2 O3 . 0.83 1.73 2.515(3) 158
O4 H4 O1 . 0.83 1.71 2.506(3) 160
N5 H5B O5 2_655 0.91 2.12 2.925(3) 147
N6 H6D O3 . 0.83(5) 2.53(5) 3.249(4) 145(4)
N6 H6E O1 2_645 0.92(5) 2.10(5) 3.021(4) 176(4)

loop_
_geom_torsion_atom_site_label_1
_geom_torsion_atom_site_label_2
_geom_torsion_atom_site_label_3
_geom_torsion_atom_site_label_4
_geom_torsion
N4 Co1 N1 C1 -176.5(2)
N2 Co1 N1 C1 3.6(2)
N5 Co1 N1 C1 91.6(2)
C9 Co1 N1 C1 -89.4(2)
N4 Co1 N1 O1 4.0(2)
N2 Co1 N1 O1 -175.8(2)
N5 Co1 N1 O1 -87.8(2)
C9 Co1 N1 O1 91.2(2)
N1 Co1 N2 C2 -3.9(2)
N3 Co1 N2 C2 173.9(2)
N5 Co1 N2 C2 -91.8(2)
C9 Co1 N2 C2 85.5(2)
N1 Co1 N2 O2 174.8(2)
N3 Co1 N2 O2 -7.5(2)
N5 Co1 N2 O2 86.8(2)
C9 Co1 N2 O2 -95.8(2)
N4 Co1 N3 C3 1.9(2)
N2 Co1 N3 C3 -178.2(2)
N5 Co1 N3 C3 93.4(2)
C9 Co1 N3 C3 -85.6(2)
N4 Co1 N3 O3 -179.0(2)
N2 Co1 N3 O3 0.9(2)
N5 Co1 N3 O3 -87.5(2)
C9 Co1 N3 O3 93.5(2)
N1 Co1 N4 C4 175.5(2)
N3 Co1 N4 C4 -2.3(2)
N5 Co1 N4 C4 -96.6(2)
C9 Co1 N4 C4 86.0(2)
N1 Co1 N4 O4 -4.7(2)
N3 Co1 N4 O4 177.5(2)
N5 Co1 N4 O4 83.2(2)
C9 Co1 N4 O4 -94.1(2)
N4 Co1 N5 C12 89.8(2)
N2 Co1 N5 C12 -90.4(2)
N1 Co1 N5 C12 -171.9(2)
N3 Co1 N5 C12 8.0(2)
O1 N1 C1 C2 176.7(2)
Co1 N1 C1 C2 -2.7(3)
O1 N1 C1 C5 -4.2(4)
Co1 N1 C1 C5 176.4(3)
O2 N2 C2 C1 -175.3(2)
Co1 N2 C2 C1 3.4(3)
O2 N2 C2 C6 5.1(4)
Co1 N2 C2 C6 -176.2(2)
N1 C1 C2 N2 -0.4(4)
C5 C1 C2 N2 -179.5(3)
N1 C1 C2 C6 179.2(3)
C5 C1 C2 C6 0.1(5)
O3 N3 C3 C4 179.6(2)
Co1 N3 C3 C4 -1.3(4)
O3 N3 C3 C7 1.7(5)
Co1 N3 C3 C7 -179.2(3)
O4 N4 C4 C3 -177.6(2)
Co1 N4 C4 C3 2.2(3)
O4 N4 C4 C8 1.0(4)
Co1 N4 C4 C8 -179.2(2)
N3 C3 C4 N4 -0.6(4)
C7 C3 C4 N4 177.4(3)
N3 C3 C4 C8 -179.2(3)
C7 C3 C4 C8 -1.3(5)
N4 Co1 C9 C10 -174.4(2)
N2 Co1 C9 C10 5.9(2)
N1 Co1 C9 C10 87.3(2)
N3 Co1 C9 C10 -92.5(2)
N4 Co1 C9 C11 58.7(2)
N2 Co1 C9 C11 -121.1(2)
N1 Co1 C9 C11 -39.7(2)
N3 Co1 C9 C11 140.5(2)
C11 C9 C10 O5 32.0(4)
Co1 C9 C10 O5 -96.9(3)
C11 C9 C10 N6 -145.2(3)
Co1 C9 C10 N6 85.9(3)
Co1 N5 C12 C13 -75.4(3)
Co1 N5 C12 C19 161.4(2)
N5 C12 C13 C18 144.5(3)
C19 C12 C13 C18 -92.1(3)
N5 C12 C13 C14 -40.5(4)
C19 C12 C13 C14 82.9(3)
C18 C13 C14 C15 -2.6(5)
C12 C13 C14 C15 -177.6(3)
C13 C14 C15 C16 2.1(5)
C14 C15 C16 C17 -0.1(5)
C15 C16 C17 C18 -1.3(5)
C14 C13 C18 C17 1.3(4)
C12 C13 C18 C17 176.5(3)
C16 C17 C18 C13 0.6(5)
